data_4072584
loop_
_publ_author_name
'Hossain, Md. Munkir'
'Lin, Hsiu-Mei'
'Shyu, Shin-Guang'

_publ_section_title
;
 Formation of a Dithiophosphinate Ligand Ph2PS2by Sulfur Insertion into
 the Metal&#x2212;Phosphido Bond on Heterobimetallic Phosphido-Bridged
 Complex Cp(CO)2W(\m-PPh2)Mo(CO)5:&#x00A0; A Rare Example of a Neutral
 Six-Electron Mixed-Metal Cluster with a Mo2WS4Core
;
_journal_issue 3
_journal_name_full Organometallics
_journal_page_first 685
_journal_paper_doi 10.1021/om0608509
_journal_volume 26
_journal_year 2007
_chemical_absolute_configuration rm
_chemical_compound_source 'synthesis as described'
_chemical_formula_moiety 'C23 H21 Mo1 O5 P1 S6 W1'
_chemical_formula_sum 'C23 H21 Mo O5 P S6 W'
_chemical_formula_weight 880.52
_chemical_name_systematic
;
 ?
;
_space_group_IT_number 5
_symmetry_cell_setting monoclinic
_symmetry_Int_Tables_number 5
_symmetry_space_group_name_Hall 'C 2y'
_symmetry_space_group_name_H-M 'C 1 2 1'
_atom_sites_solution_hydrogens geom
_atom_sites_solution_primary direct
_atom_sites_solution_secondary difmap
_audit_conform_dict_location ftp://ftp.iucr.org/pub/cif_core.dic
_audit_conform_dict_name cif_core.dic
_audit_conform_dict_version 2.3
_audit_creation_date 2006-10-23T21:21:54-00:00
_audit_creation_method 'WinGX routine CIF_UPDATE'
_cell_angle_alpha 90
_cell_angle_beta 120.183(3)
_cell_angle_gamma 90
_cell_formula_units_Z 4
_cell_length_a 28.204(6)
_cell_length_b 6.7865(14)
_cell_length_c 18.204(4)
_cell_measurement_reflns_used 0
_cell_measurement_temperature 298(2)
_cell_measurement_theta_max 0
_cell_measurement_theta_min 0
_cell_measurement_wavelength 0.71073
_cell_volume 3012.0(11)
_computing_cell_refinement 'CAD4 Express (Enraf Nonius, 1994)'
_computing_data_collection 'CAD4 Express (Enraf Nonius, 1994)'
_computing_data_reduction 'XCAD4 (Harms & Wocadlo, 1995)'
_computing_molecular_graphics 'Ortep-3 for Windows (Farrugia, 1997)'
_computing_publication_material 'WinGX publication routines (Farrugia, 1999)'
_computing_structure_refinement 'SHELXL-97 (Sheldrick, 1997)'
_computing_structure_solution 'SHELXS-97 (Sheldrick, 1997)'
_diffrn_ambient_temperature 298(2)
_diffrn_detector 'scintillation LiI'
_diffrn_detector_dtime 1.195
_diffrn_measured_fraction_theta_full 0.999
_diffrn_measured_fraction_theta_max 0.999
_diffrn_measurement_device '\k-geometry diffractometer'
_diffrn_measurement_device_type 'Enraf Nonius CAD4'
_diffrn_measurement_method 'non-profiled omega scans'
_diffrn_orient_matrix_type
;
  x-axis points to radiation source
  the matrix is specified in reciprocal space
;
_diffrn_orient_matrix_UB_11 -0.034822
_diffrn_orient_matrix_UB_12 -0.002968
_diffrn_orient_matrix_UB_13 -0.056126
_diffrn_orient_matrix_UB_21 -0.021286
_diffrn_orient_matrix_UB_22 0.032134
_diffrn_orient_matrix_UB_23 0.028796
_diffrn_orient_matrix_UB_31 0.004042
_diffrn_orient_matrix_UB_32 0.143802
_diffrn_orient_matrix_UB_33 -0.007604
_diffrn_radiation_monochromator graphite
_diffrn_radiation_probe x-ray
_diffrn_radiation_type MoK\a
_diffrn_radiation_wavelength 0.71073
_diffrn_reflns_av_R_equivalents 0.1093
_diffrn_reflns_av_unetI/netI 0.1741
_diffrn_reflns_limit_h_max 33
_diffrn_reflns_limit_h_min -28
_diffrn_reflns_limit_k_max 8
_diffrn_reflns_limit_k_min 0
_diffrn_reflns_limit_l_max 0
_diffrn_reflns_limit_l_min -21
_diffrn_reflns_number 3013
_diffrn_reflns_theta_full 25
_diffrn_reflns_theta_max 25.07
_diffrn_reflns_theta_min 2.27
_diffrn_source 'Enraf Nonius FR590'
_diffrn_standards_decay_% 6
_diffrn_standards_interval_time 60
_diffrn_standards_number 3
_exptl_absorpt_coefficient_mu 4.733
_exptl_absorpt_correction_T_max 0.382
_exptl_absorpt_correction_T_min 0.297
_exptl_absorpt_correction_type psi-scan
_exptl_absorpt_process_details
;
North A.C.T., Phillips D.C. & Mathews F.S. (1968) Acta. Cryst. A24, 351
        Number of psi-scan sets used was   5
        Theta correction was applied.
        Averaged transmission function was used.
        No Fourier smoothing was applied.
;
_exptl_crystal_colour purple
_exptl_crystal_density_diffrn 1.942
_exptl_crystal_density_method 'not measured'
_exptl_crystal_description prism
_exptl_crystal_F_000 1704
_exptl_crystal_size_max 0.27
_exptl_crystal_size_mid 0.25
_exptl_crystal_size_min 0.2
_refine_diff_density_max 2.066
_refine_diff_density_min -2.166
_refine_diff_density_rms 0.249
_refine_ls_abs_structure_details 'Flack H D (1983), Acta Cryst. A39, 876-881'
_refine_ls_abs_structure_Flack -0.03(3)
_refine_ls_extinction_method none
_refine_ls_goodness_of_fit_ref 1.01
_refine_ls_hydrogen_treatment noref
_refine_ls_matrix_type full
_refine_ls_number_parameters 284
_refine_ls_number_reflns 2918
_refine_ls_number_restraints 1
_refine_ls_restrained_S_all 1.01
_refine_ls_R_factor_all 0.1696
_refine_ls_R_factor_gt 0.0558
_refine_ls_shift/su_max 0.085
_refine_ls_shift/su_mean 0.004
_refine_ls_structure_factor_coef Fsqd
_refine_ls_weighting_details 'calc w=1/[\s^2^(Fo^2^)+(0.0882P)^2^+0.0000P] where P=(Fo^2^+2Fc^2^)/3'
_refine_ls_weighting_scheme calc
_refine_ls_wR_factor_gt 0.132
_refine_ls_wR_factor_ref 0.1674
_reflns_number_gt 1769
_reflns_number_total 2918
_reflns_threshold_expression >2sigma(I)
_cod_data_source_file om0608509si20061106_075023.cif
_cod_data_source_block i5137
_cod_original_sg_symbol_H-M 'C 2'
_cod_database_code 4072584

loop_
_symmetry_equiv_pos_as_xyz
'x, y, z'
'-x, y, -z'
'x+1/2, y+1/2, z'
'-x+1/2, y+1/2, -z'

loop_
_atom_site_label
_atom_site_type_symbol
_atom_site_fract_x
_atom_site_fract_y
_atom_site_fract_z
_atom_site_U_iso_or_equiv
_atom_site_adp_type
_atom_site_occupancy
_atom_site_symmetry_multiplicity
_atom_site_calc_flag
_atom_site_refinement_flags
W1 W 0.23792(4) 0.75464(14) 0.30623(6) 0.0345(3) Uani 1 1 d .
Mo1 Mo 0.33611(9) 0.7319(6) 0.47160(13) 0.0385(8) Uani 1 1 d .
P1 P 0.4575(3) 0.7948(15) 0.6128(4) 0.045(3) Uani 1 1 d .
S1 S 0.3134(3) 0.5356(13) 0.3558(4) 0.0467(19) Uani 1 1 d .
S2 S 0.2831(3) 1.0057(12) 0.4071(4) 0.0394(18) Uani 1 1 d .
S3 S 0.2121(3) 1.0552(13) 0.2262(4) 0.049(2) Uani 1 1 d .
S4 S 0.2354(3) 0.6423(14) 0.1774(5) 0.048(2) Uani 1 1 d .
S5 S 0.4288(3) 0.5961(15) 0.5164(5) 0.061(3) Uani 1 1 d .
S6 S 0.3980(3) 0.9956(14) 0.5673(5) 0.053(2) Uani 1 1 d .
O1 O 0.3146(7) 0.613(3) 0.5308(11) 0.051(5) Uani 1 1 d .
O2 O 0.1177(10) 1.254(7) 0.0628(14) 0.103(8) Uiso 1 1 d .
O3 O 0.1541(10) 1.129(4) -0.0117(12) 0.079(8) Uani 1 1 d .
O4 O 0.1285(9) 0.707(4) -0.0437(12) 0.074(10) Uani 1 1 d .
O5 O 0.2151(7) 0.748(7) -0.0066(11) 0.084(8) Uani 1 1 d .
C1 C 0.1700(12) 0.513(5) 0.2675(19) 0.055(8) Uiso 1 1 d .
H1B H 0.1624 0.4024 0.2286 0.066 Uiso 1 1 calc R
C2 C 0.2001(11) 0.508(6) 0.357(2) 0.070(12) Uani 1 1 d .
H2A H 0.2198 0.3934 0.3923 0.084 Uiso 1 1 calc R
C3 C 0.1936(12) 0.681(5) 0.3867(18) 0.047(9) Uani 1 1 d .
H3A H 0.2081 0.7136 0.4467 0.057 Uiso 1 1 calc R
C4 C 0.1629(9) 0.806(6) 0.3193(16) 0.051(12) Uani 1 1 d .
H4A H 0.1489 0.9349 0.3235 0.061 Uiso 1 1 calc R
C5 C 0.1459(10) 0.704(4) 0.2464(17) 0.042(7) Uiso 1 1 d .
H5A H 0.1177 0.7468 0.1895 0.05 Uiso 1 1 calc R
C11 C 0.4645(11) 0.682(5) 0.7103(17) 0.058(11) Uani 1 1 d .
C12 C 0.4542(11) 0.804(6) 0.7610(18) 0.059(9) Uiso 1 1 d .
H12A H 0.4436 0.9346 0.7483 0.071 Uiso 1 1 calc R
C13 C 0.4619(14) 0.702(6) 0.838(2) 0.084(13) Uiso 1 1 d .
H13A H 0.4535 0.7693 0.8742 0.1 Uiso 1 1 calc R
C14 C 0.4803(18) 0.521(9) 0.857(3) 0.103(15) Uiso 1 1 d .
H14A H 0.4884 0.4715 0.9093 0.124 Uiso 1 1 calc R
C15 C 0.4884(17) 0.401(7) 0.805(3) 0.113(17) Uani 1 1 d .
H15A H 0.4978 0.2693 0.8186 0.135 Uiso 1 1 calc R
C16 C 0.4819(17) 0.483(8) 0.725(3) 0.096(14) Uiso 1 1 d .
H16A H 0.4887 0.4108 0.6881 0.115 Uiso 1 1 calc R
C21 C 0.5254(11) 0.908(5) 0.6423(16) 0.049(9) Uani 1 1 d .
C22 C 0.5718(11) 0.799(6) 0.6914(16) 0.056(10) Uani 1 1 d .
H22A H 0.5702 0.6716 0.7092 0.067 Uiso 1 1 calc R
C23 C 0.6216(12) 0.890(6) 0.7129(18) 0.066(11) Uani 1 1 d .
H23A H 0.6548 0.8258 0.7474 0.079 Uiso 1 1 calc R
C24 C 0.6206(16) 1.078(6) 0.682(2) 0.070(10) Uiso 1 1 d .
H24A H 0.6537 1.1433 0.6997 0.083 Uiso 1 1 calc R
C25 C 0.5746(14) 1.168(7) 0.627(2) 0.090(14) Uani 1 1 d .
H25A H 0.5763 1.2837 0.6014 0.108 Uiso 1 1 calc R
C26 C 0.5257(14) 1.097(6) 0.6092(19) 0.067(11) Uani 1 1 d .
H26A H 0.4936 1.1679 0.5764 0.08 Uiso 1 1 calc R
C31 C 0.1491(13) 1.145(5) 0.057(2) 0.056(8) Uiso 1 1 d .
C32 C 0.1827(12) 0.983(5) 0.1154(17) 0.049(8) Uani 1 1 d .
C33 C 0.1953(12) 0.809(5) 0.0997(17) 0.051(10) Uani 1 1 d .
C34 C 0.1737(12) 0.750(10) 0.0090(15) 0.069(10) Uani 1 1 d .
C35 C 0.1153(17) 1.245(12) -0.084(2) 0.127(15) Uiso 1 1 d .
H35A H 0.1213 1.2233 -0.1308 0.19 Uiso 1 1 calc R
H35B H 0.1202 1.3821 -0.0691 0.19 Uiso 1 1 calc R
H35C H 0.0786 1.2061 -0.1 0.19 Uiso 1 1 calc R
C36 C 0.2002(14) 0.706(8) -0.0929(19) 0.10(2) Uani 1 1 d .
H36A H 0.2323 0.7119 -0.0985 0.148 Uiso 1 1 calc R
H36B H 0.1739 0.8009 -0.13 0.148 Uiso 1 1 calc R
H36C H 0.1845 0.5761 -0.1079 0.148 Uiso 1 1 calc R

loop_
_atom_site_aniso_label
_atom_site_aniso_U_11
_atom_site_aniso_U_22
_atom_site_aniso_U_33
_atom_site_aniso_U_23
_atom_site_aniso_U_13
_atom_site_aniso_U_12
W1 0.0331(5) 0.0393(6) 0.0321(5) 0.0020(10) 0.0171(4) 0.0028(10)
Mo1 0.0344(11) 0.045(2) 0.0344(11) 0.0075(16) 0.0160(9) 0.0073(16)
P1 0.035(3) 0.054(8) 0.041(4) -0.004(4) 0.015(3) 0.002(4)
S1 0.040(4) 0.046(5) 0.044(4) 0.000(4) 0.013(3) 0.009(4)
S2 0.037(4) 0.040(5) 0.035(4) 0.002(3) 0.014(3) 0.006(4)
S3 0.057(5) 0.044(5) 0.036(4) 0.000(4) 0.015(3) 0.003(4)
S4 0.048(4) 0.057(5) 0.042(4) 0.000(4) 0.024(4) 0.004(4)
S5 0.045(4) 0.079(7) 0.048(5) -0.007(5) 0.016(4) 0.020(5)
S6 0.038(4) 0.057(6) 0.055(5) -0.014(5) 0.018(4) -0.001(4)
O1 0.051(12) 0.048(13) 0.048(11) 0.025(11) 0.020(10) 0.011(11)
O3 0.104(19) 0.092(19) 0.027(11) 0.018(13) 0.022(12) 0.003(17)
O4 0.056(13) 0.10(3) 0.043(12) 0.010(14) 0.008(10) -0.012(15)
O5 0.062(12) 0.15(2) 0.043(10) -0.01(2) 0.031(9) 0.03(3)
C2 0.031(16) 0.09(3) 0.08(2) 0.05(3) 0.021(17) 0.032(19)
C3 0.048(18) 0.07(3) 0.037(16) -0.010(15) 0.028(15) -0.001(16)
C4 0.029(12) 0.09(4) 0.043(15) 0.016(19) 0.027(12) 0.028(18)
C11 0.030(15) 0.09(3) 0.034(15) 0.001(16) 0.006(12) -0.001(16)
C15 0.11(4) 0.07(3) 0.12(4) 0.03(3) 0.02(3) -0.01(3)
C21 0.036(16) 0.08(3) 0.033(15) -0.025(17) 0.017(13) 0.015(17)
C22 0.044(15) 0.05(3) 0.051(16) -0.014(18) 0.009(13) 0.005(17)
C23 0.039(17) 0.11(3) 0.049(18) 0.00(2) 0.026(15) 0.00(2)
C25 0.06(2) 0.09(3) 0.11(3) -0.02(3) 0.03(2) -0.03(2)
C26 0.06(2) 0.07(3) 0.06(2) 0.05(2) 0.023(18) 0.03(2)
C32 0.046(18) 0.06(2) 0.040(17) -0.015(17) 0.018(14) -0.003(17)
C33 0.051(16) 0.06(3) 0.042(15) 0.008(17) 0.025(13) 0.006(16)
C34 0.058(18) 0.11(3) 0.031(14) 0.01(3) 0.021(14) 0.04(4)
C36 0.09(3) 0.13(6) 0.08(2) 0.05(3) 0.05(2) 0.04(3)

loop_
_atom_type_symbol
_atom_type_description
_atom_type_scat_dispersion_real
_atom_type_scat_dispersion_imag
_atom_type_scat_source
C C 0.0033 0.0016 'International Tables Vol C Tables 4.2.6.8 and 6.1.1.4'
H H 0 0 'International Tables Vol C Tables 4.2.6.8 and 6.1.1.4'
Mo Mo -1.6832 0.6857 'International Tables Vol C Tables 4.2.6.8 and 6.1.1.4'
O O 0.0106 0.006 'International Tables Vol C Tables 4.2.6.8 and 6.1.1.4'
P P 0.1023 0.0942 'International Tables Vol C Tables 4.2.6.8 and 6.1.1.4'
S S 0.1246 0.1234 'International Tables Vol C Tables 4.2.6.8 and 6.1.1.4'
W W -0.849 6.8722 'International Tables Vol C Tables 4.2.6.8 and 6.1.1.4'

loop_
_geom_angle_atom_site_label_1
_geom_angle_atom_site_label_2
_geom_angle_atom_site_label_3
_geom_angle
C4 W1 C5 34.6(9)
C4 W1 C1 58.3(13)
C5 W1 C1 35.7(10)
C4 W1 S2 88.6(9)
C5 W1 S2 121.4(7)
C1 W1 S2 141.3(8)
C4 W1 S1 139.5(9)
C5 W1 S1 132.4(7)
C1 W1 S1 96.8(8)
S2 W1 S1 97.3(3)
C4 W1 S3 85.4(10)
C5 W1 S3 85.0(7)
C1 W1 S3 117.3(8)
S2 W1 S3 74.8(3)
S1 W1 S3 134.8(3)
C4 W1 C2 56.5(13)
C5 W1 C2 57.3(9)
C1 W1 C2 34.6(10)
S2 W1 C2 111.8(10)
S1 W1 C2 84.5(8)
S3 W1 C2 140.1(7)
C4 W1 C3 34.1(10)
C5 W1 C3 56.3(10)
C1 W1 C3 56.1(10)
S2 W1 C3 85.3(7)
S1 W1 C3 106.2(8)
S3 W1 C3 117.0(8)
C2 W1 C3 32.3(10)
C4 W1 S4 124.9(7)
C5 W1 S4 91.0(7)
C1 W1 S4 82.4(8)
S2 W1 S4 136.1(3)
S1 W1 S4 75.9(3)
S3 W1 S4 80.1(3)
C2 W1 S4 110.6(10)
C3 W1 S4 138.5(8)
C4 W1 Mo1 110.7(6)
C5 W1 Mo1 138.9(7)
C1 W1 Mo1 119.1(8)
S2 W1 Mo1 50.79(18)
S1 W1 Mo1 50.53(19)
S3 W1 Mo1 121.1(2)
C2 W1 Mo1 86.5(7)
C3 W1 Mo1 82.8(7)
S4 W1 Mo1 122.33(19)
O1 Mo1 S1 106.6(8)
O1 Mo1 S2 111.1(7)
S1 Mo1 S2 101.0(3)
O1 Mo1 S5 105.7(7)
S1 Mo1 S5 81.3(3)
S2 Mo1 S5 140.5(3)
O1 Mo1 S6 104.3(7)
S1 Mo1 S6 146.3(3)
S2 Mo1 S6 79.9(3)
S5 Mo1 S6 77.7(3)
O1 Mo1 W1 103.1(6)
S1 Mo1 W1 52.85(18)
S2 Mo1 W1 52.41(18)
S5 Mo1 W1 131.2(2)
S6 Mo1 W1 131.0(2)
C11 P1 C21 107.1(13)
C11 P1 S6 110.1(11)
C21 P1 S6 111.4(12)
C11 P1 S5 110.9(12)
C21 P1 S5 115.3(9)
S6 P1 S5 102.0(4)
Mo1 S1 W1 76.6(3)
Mo1 S2 W1 76.8(3)
C32 S3 W1 105.8(12)
C33 S4 W1 106.0(11)
P1 S5 Mo1 86.2(4)
P1 S6 Mo1 87.0(4)
C31 O3 C35 115(3)
C34 O5 C36 115(2)
C2 C1 C5 105(3)
C2 C1 W1 75(2)
C5 C1 W1 69.7(17)
C2 C1 H1B 127
C5 C1 H1B 127
W1 C1 H1B 127
C3 C2 C1 108(3)
C3 C2 W1 74(2)
C1 C2 W1 70.1(19)
C3 C2 H2A 125.7
C1 C2 H2A 125.7
W1 C2 H2A 125.7
C2 C3 C4 109(3)
C2 C3 W1 73.9(18)
C4 C3 W1 67.5(14)
C2 C3 H3A 125.2
C4 C3 H3A 125.3
W1 C3 H3A 125.3
C5 C4 C3 108(3)
C5 C4 W1 73.1(14)
C3 C4 W1 78.4(15)
C5 C4 H4A 125.2
C3 C4 H4A 125.2
W1 C4 H4A 125.2
C4 C5 C1 108(3)
C4 C5 W1 72.4(14)
C1 C5 W1 74.5(16)
C4 C5 H5A 125.6
C1 C5 H5A 125.6
W1 C5 H5A 125.6
C12 C11 C16 128(4)
C12 C11 P1 116(3)
C16 C11 P1 116(3)
C11 C12 C13 112(3)
C11 C12 H12A 124
C13 C12 H12A 124
C14 C13 C12 122(4)
C14 C13 H13A 118.8
C12 C13 H13A 118.8
C13 C14 C15 124(5)
C13 C14 H14A 117.8
C15 C14 H14A 117.8
C14 C15 C16 119(5)
C14 C15 H15A 120.7
C16 C15 H15A 120.7
C11 C16 C15 114(4)
C11 C16 H16A 122.9
C15 C16 H16A 122.9
C22 C21 C26 124(3)
C22 C21 P1 118(3)
C26 C21 P1 118(2)
C21 C22 C23 116(4)
C21 C22 H22A 122.1
C23 C22 H22A 122.1
C24 C23 C22 119(3)
C24 C23 H23A 120.7
C22 C23 H23A 120.7
C25 C24 C23 123(4)
C25 C24 H24A 118.6
C23 C24 H24A 118.6
C24 C25 C26 122(4)
C24 C25 H25A 119.2
C26 C25 H25A 119.3
C25 C26 C21 117(3)
C25 C26 H26A 121.7
C21 C26 H26A 121.8
O2 C31 O3 124(3)
O2 C31 C32 129(3)
O3 C31 C32 106(3)
C33 C32 C31 131(3)
C33 C32 S3 118(3)
C31 C32 S3 111(2)
C32 C33 C34 119(3)
C32 C33 S4 124(2)
C34 C33 S4 118(3)
O4 C34 O5 122(3)
O4 C34 C33 129(3)
O5 C34 C33 109(3)
O3 C35 H35A 109.5
O3 C35 H35B 109.5
H35A C35 H35B 109.5
O3 C35 H35C 109.5
H35A C35 H35C 109.5
H35B C35 H35C 109.5
O5 C36 H36A 109.5
O5 C36 H36B 109.5
H36A C36 H36B 109.5
O5 C36 H36C 109.5
H36A C36 H36C 109.5
H36B C36 H36C 109.5

loop_
_geom_bond_atom_site_label_1
_geom_bond_atom_site_label_2
_geom_bond_distance
W1 C4 2.27(2)
W1 C5 2.28(3)
W1 C1 2.34(3)
W1 S2 2.355(7)
W1 S1 2.371(7)
W1 S3 2.397(8)
W1 C2 2.41(3)
W1 C3 2.41(3)
W1 S4 2.434(7)
W1 Mo1 2.893(2)
Mo1 O1 1.684(19)
Mo1 S1 2.296(8)
Mo1 S2 2.303(8)
Mo1 S5 2.491(8)
Mo1 S6 2.495(9)
P1 C11 1.85(3)
P1 C21 1.87(3)
P1 S6 1.992(12)
P1 S5 2.031(12)
S3 C32 1.82(3)
S4 C33 1.72(3)
O2 C31 1.20(4)
O3 C31 1.33(4)
O3 C35 1.45(5)
O4 C34 1.18(4)
O5 C34 1.34(3)
O5 C36 1.44(3)
C1 C2 1.42(4)
C1 C5 1.42(4)
C1 H1B 0.98
C2 C3 1.34(4)
C2 H2A 0.98
C3 C4 1.38(4)
C3 H3A 0.98
C4 C5 1.35(4)
C4 H4A 0.98
C5 H5A 0.98
C11 C12 1.38(4)
C11 C16 1.41(6)
C12 C13 1.47(4)
C12 H12A 0.93
C13 C14 1.31(6)
C13 H13A 0.93
C14 C15 1.35(6)
C14 H14A 0.93
C15 C16 1.47(5)
C15 H15A 0.93
C16 H16A 0.93
C21 C22 1.37(4)
C21 C26 1.42(4)
C22 C23 1.40(4)
C22 H22A 0.93
C23 C24 1.39(5)
C23 H23A 0.93
C24 C25 1.32(5)
C24 H24A 0.93
C25 C26 1.33(4)
C25 H25A 0.93
C26 H26A 0.93
C31 C32 1.49(5)
C32 C33 1.30(4)
C33 C34 1.50(4)
C35 H35A 0.96
C35 H35B 0.96
C35 H35C 0.96
C36 H36A 0.96
C36 H36B 0.96
C36 H36C 0.96
